data_2203401
loop_
_publ_author_name
'Jian Zhang'
'Yao Kang'
'Yi-Hang Wen'
'Zhao-Ji Li'
'Ye-Yan Qin'
'Jian-Kai Cheng'
'Yuan-Gen Yao'

_publ_section_title
;
 Poly[[dicopper(I)-tri-\m-4,4'-bipyridyl] diperchlorate dihydrate]
;
_journal_issue 4
_journal_name_full 'Acta Crystallographica Section E'
_journal_page_first m504
_journal_page_last m505
_journal_paper_doi 10.1107/S160053680400546X
_journal_volume 60
_journal_year 2004
_chemical_formula_iupac '[Cu2 (C10 H8 N2)3] (Cl O4)2, 2H2 O'
_chemical_formula_moiety 'C30 H24 Cu2 N6 2+, 2Cl O4 1-, 2H2 O'
_chemical_formula_sum 'C30 H28 Cl2 Cu2 N6 O10'
_chemical_formula_weight 830.56
_chemical_name_systematic
;
Poly[[dicopper(I)-tri-\m-4,4'-bipyridyl] diperchlorate dihydrate]
;
_space_group_IT_number 70
_symmetry_cell_setting orthorhombic
_symmetry_space_group_name_Hall '-F 2uv 2vw'
_symmetry_space_group_name_H-M 'F d d d :2'
_atom_sites_solution_hydrogens geom
_atom_sites_solution_primary direct
_atom_sites_solution_secondary difmap
_audit_creation_method SHELXL-97
_cell_angle_alpha 90.00
_cell_angle_beta 90.00
_cell_angle_gamma 90.00
_cell_formula_units_Z 16
_cell_length_a 18.7770(8)
_cell_length_b 23.3593(13)
_cell_length_c 30.4231(16)
_cell_measurement_reflns_used 200
_cell_measurement_temperature 293(2)
_cell_measurement_theta_max 25.04
_cell_measurement_theta_min 1.54
_cell_volume 13344.1(12)
_computing_cell_refinement 'SMART and SAINT (Siemens,1994)'
_computing_data_collection 'SMART (Siemens, 1996)'
_computing_data_reduction 'SAINT and XPREP in SHELXTL (Siemens, 1994)'
_computing_molecular_graphics SHELXTL
_computing_publication_material SHELXTL
_computing_structure_refinement SHELXTL
_computing_structure_solution SHELXTL
_diffrn_ambient_temperature 293(2)
_diffrn_measured_fraction_theta_full 0.994
_diffrn_measured_fraction_theta_max 0.994
_diffrn_measurement_device_type 'SMART CCD area-detector'
_diffrn_measurement_method '\f and \w scans'
_diffrn_radiation_monochromator graphite
_diffrn_radiation_source 'fine-focus sealed tube'
_diffrn_radiation_type MoK\a
_diffrn_radiation_wavelength 0.71073
_diffrn_reflns_av_R_equivalents 0.0384
_diffrn_reflns_av_sigmaI/netI 0.0422
_diffrn_reflns_limit_h_max 12
_diffrn_reflns_limit_h_min -22
_diffrn_reflns_limit_k_max 27
_diffrn_reflns_limit_k_min -19
_diffrn_reflns_limit_l_max 35
_diffrn_reflns_limit_l_min -35
_diffrn_reflns_number 7804
_diffrn_reflns_theta_full 25.04
_diffrn_reflns_theta_max 25.04
_diffrn_reflns_theta_min 1.54
_diffrn_standards_decay_% 0
_diffrn_standards_interval_count 0
_diffrn_standards_number 0
_exptl_absorpt_coefficient_mu 1.501
_exptl_absorpt_correction_T_max 0.719
_exptl_absorpt_correction_T_min 0.538
_exptl_absorpt_correction_type multi-scan
_exptl_absorpt_process_details '(SADABS; Sheldrick, 1996)'
_exptl_crystal_colour yellow
_exptl_crystal_density_diffrn 1.654
_exptl_crystal_density_method 'not measured'
_exptl_crystal_description prism
_exptl_crystal_F_000 6752
_exptl_crystal_size_max 0.56
_exptl_crystal_size_mid 0.40
_exptl_crystal_size_min 0.22
_refine_diff_density_max 0.622
_refine_diff_density_min -0.362
_refine_ls_extinction_coef 0.00015(3)
_refine_ls_extinction_expression Fc^*^=kFc[1+0.001xFc^2^\l^3^/sin(2\q)]^-1/4^
_refine_ls_extinction_method SHELXTL
_refine_ls_goodness_of_fit_ref 1.004
_refine_ls_hydrogen_treatment mixed
_refine_ls_matrix_type full
_refine_ls_number_parameters 241
_refine_ls_number_reflns 2938
_refine_ls_number_restraints 0
_refine_ls_restrained_S_all 1.004
_refine_ls_R_factor_gt 0.0533
_refine_ls_shift/su_max 0.004
_refine_ls_shift/su_mean 0.000
_refine_ls_structure_factor_coef Fsqd
_refine_ls_weighting_details 'calc w=1/[\s^2^(Fo^2^)+(0.0890P)^2^+84.2861P] where P=(Fo^2^+2Fc^2^)/3'
_refine_ls_weighting_scheme calc
_refine_ls_wR_factor_gt 0.1396
_refine_ls_wR_factor_ref 0.1689
_reflns_number_gt 2014
_reflns_number_total 2938
_reflns_threshold_expression 'I > 2\s(I)'
_cod_data_source_file ci6346.cif
_cod_data_source_block I
_cod_depositor_comments
;
The following automatic conversions were performed:
'_symmetry_cell_setting' value 'Orthorhombic' changed to 'orthorhombic'
according to '/home/saulius/struct/CIF-dictionaries/cif_core.dic'
dictionary named 'cif_core.dic' version 2.4.1 from 2010-06-29.

Automatic conversion script
Id: cif_fix_enum 1527 2010-12-29 10:47:43Z saulius 

The following automatic conversions were performed:

'_symmetry_cell_setting' value 'Orthorhombic' changed to
'orthorhombic' according to
/home/saulius/struct/CIF-dictionaries/cif_core.dic dictionary named
'cif_core.dic' version 2.4.1 from 2010-06-29.

Automatic conversion script
Id: cif_fix_values 1715 2011-07-08 13:25:40Z adriana 
;
_cod_original_sg_symbol_H-M 'F d d d'
_cod_database_code 2203401
_cod_database_fobs_code 2203401

loop_
_symmetry_equiv_pos_as_xyz
'x, y, z'
'-x+3/4, -y+3/4, z'
'-x+3/4, y, -z+3/4'
'x, -y+3/4, -z+3/4'
'x, y+1/2, z+1/2'
'-x+3/4, -y+5/4, z+1/2'
'-x+3/4, y+1/2, -z+5/4'
'x, -y+5/4, -z+5/4'
'x+1/2, y, z+1/2'
'-x+5/4, -y+3/4, z+1/2'
'-x+5/4, y, -z+5/4'
'x+1/2, -y+3/4, -z+5/4'
'x+1/2, y+1/2, z'
'-x+5/4, -y+5/4, z'
'-x+5/4, y+1/2, -z+3/4'
'x+1/2, -y+5/4, -z+3/4'
'-x, -y, -z'
'x-3/4, y-3/4, -z'
'x-3/4, -y, z-3/4'
'-x, y-3/4, z-3/4'
'-x, -y+1/2, -z+1/2'
'x-3/4, y-1/4, -z+1/2'
'x-3/4, -y+1/2, z-1/4'
'-x, y-1/4, z-1/4'
'-x+1/2, -y, -z+1/2'
'x-1/4, y-3/4, -z+1/2'
'x-1/4, -y, z-1/4'
'-x+1/2, y-3/4, z-1/4'
'-x+1/2, -y+1/2, -z'
'x-1/4, y-1/4, -z'
'x-1/4, -y+1/2, z-3/4'
'-x+1/2, y-1/4, z-3/4'

loop_
_atom_site_label
_atom_site_fract_x
_atom_site_fract_y
_atom_site_fract_z
_atom_site_U_iso_or_equiv
_atom_site_adp_type
_atom_site_calc_flag
_atom_site_refinement_flags
_atom_site_occupancy
_atom_site_type_symbol
Cu1 0.23583(4) 0.36023(3) 0.12145(2) 0.0559(3) Uani d . 1 Cu
N1 0.2878(2) 0.40542(18) 0.16730(14) 0.0478(10) Uani d . 1 N
N2 0.4371(2) 0.58827(17) 0.32842(14) 0.0490(10) Uani d . 1 N
N3 0.2292(2) 0.27642(18) 0.12170(13) 0.0497(11) Uani d . 1 N
C1 0.3266(3) 0.4513(2) 0.15647(17) 0.0531(13) Uani d . 1 C
H1 0.3336 0.4590 0.1268 0.064 Uiso calc R 1 H
C2 0.3564(3) 0.4875(2) 0.18631(18) 0.0517(13) Uani d . 1 C
H2 0.3822 0.5191 0.1767 0.062 Uiso calc R 1 H
C3 0.2809(3) 0.3951(2) 0.21022(18) 0.0518(13) Uani d . 1 C
H3 0.2555 0.3628 0.2187 0.062 Uiso calc R 1 H
C4 0.3090(3) 0.4291(2) 0.24246(17) 0.0489(13) Uani d . 1 C
H4 0.3019 0.4200 0.2719 0.059 Uiso calc R 1 H
C5 0.3484(3) 0.4774(2) 0.23094(16) 0.0431(11) Uani d . 1 C
C6 0.3795(2) 0.5151(2) 0.26475(17) 0.0434(11) Uani d . 1 C
C7 0.4042(3) 0.4946(2) 0.30455(17) 0.0534(13) Uani d . 1 C
H7 0.4020 0.4557 0.3107 0.064 Uiso calc R 1 H
C8 0.4321(3) 0.5315(2) 0.33479(17) 0.0546(13) Uani d . 1 C
H8 0.4484 0.5166 0.3613 0.066 Uiso calc R 1 H
C9 0.3856(3) 0.5741(2) 0.25745(18) 0.0500(13) Uani d . 1 C
H9 0.3709 0.5898 0.2309 0.060 Uiso calc R 1 H
C10 0.4136(3) 0.6085(2) 0.28969(18) 0.0522(13) Uani d . 1 C
H10 0.4164 0.6477 0.2845 0.063 Uiso calc R 1 H
C11 0.2499(3) 0.2454(2) 0.08708(18) 0.0580(14) Uani d . 1 C
H11 0.2644 0.2644 0.0618 0.070 Uiso calc R 1 H
C12 0.2506(3) 0.1863(2) 0.08723(18) 0.0562(14) Uani d . 1 C
H12 0.2651 0.1664 0.0623 0.067 Uiso calc R 1 H
C13 0.2077(3) 0.2476(2) 0.15745(18) 0.0549(13) Uani d . 1 C
H13 0.1918 0.2684 0.1816 0.066 Uiso calc R 1 H
C14 0.2079(3) 0.1889(2) 0.15999(17) 0.0522(13) Uani d . 1 C
H14 0.1935 0.1709 0.1857 0.063 Uiso calc R 1 H
C15 0.2296(3) 0.1568(2) 0.12447(16) 0.0444(12) Uani d . 1 C
Cl1 0.3750 0.3750 0.02855(6) 0.0610(5) Uani d S 1 Cl
O1 0.3227(7) 0.4218(5) 0.0195(4) 0.123(4) Uani d P 0.50 O
O2 0.3258(6) 0.3438(5) 0.0079(3) 0.203(5) Uani d . 1 O
O3 0.3750 0.3750 0.0733(2) 0.151(4) Uani d S 1 O
Cl2 0.77566(13) 0.1250 0.1250 0.0644(6) Uani d S 1 Cl
O4 0.7344(5) 0.1631(4) 0.1024(3) 0.183(4) Uani d . 1 O
O5 0.8155(6) 0.0955(5) 0.0973(3) 0.239(5) Uani d . 1 O
O1W 0.3346(5) 0.5398(4) 0.0138(3) 0.124(3) Uani d . 1 O
H1WA 0.338(5) 0.549(4) 0.037(3) 0.10(3) Uiso d . 1 H
H1WB 0.325(5) 0.506(4) 0.016(3) 0.11(3) Uiso d . 1 H

loop_
_atom_site_aniso_label
_atom_site_aniso_U_11
_atom_site_aniso_U_22
_atom_site_aniso_U_33
_atom_site_aniso_U_12
_atom_site_aniso_U_13
_atom_site_aniso_U_23
Cu1 0.0744(5) 0.0384(4) 0.0550(5) 0.0011(3) -0.0118(3) -0.0004(3)
N1 0.056(3) 0.042(2) 0.046(3) 0.004(2) -0.006(2) -0.0053(19)
N2 0.055(3) 0.039(2) 0.053(3) -0.0049(19) -0.006(2) 0.0002(19)
N3 0.061(3) 0.039(2) 0.049(3) 0.000(2) -0.013(2) 0.0001(19)
C1 0.061(3) 0.050(3) 0.049(3) -0.002(3) -0.001(3) -0.002(2)
C2 0.052(3) 0.045(3) 0.058(3) -0.007(2) 0.000(3) -0.001(3)
C3 0.054(3) 0.042(3) 0.060(4) 0.002(2) -0.004(3) -0.002(2)
C4 0.056(3) 0.046(3) 0.045(3) 0.001(2) -0.003(2) -0.002(2)
C5 0.044(3) 0.040(3) 0.045(3) 0.006(2) -0.002(2) -0.004(2)
C6 0.038(3) 0.043(3) 0.050(3) -0.001(2) -0.001(2) -0.005(2)
C7 0.067(3) 0.039(3) 0.055(3) -0.004(3) -0.007(3) 0.000(2)
C8 0.069(4) 0.046(3) 0.049(3) -0.010(3) -0.010(3) 0.001(2)
C9 0.053(3) 0.044(3) 0.053(3) 0.002(2) -0.009(2) 0.001(2)
C10 0.061(3) 0.037(3) 0.058(3) -0.002(2) -0.008(3) 0.001(2)
C11 0.083(4) 0.046(3) 0.045(3) 0.005(3) 0.003(3) 0.003(2)
C12 0.077(4) 0.044(3) 0.047(3) 0.004(3) 0.005(3) -0.006(2)
C13 0.074(4) 0.041(3) 0.050(3) -0.001(3) -0.001(3) -0.008(2)
C14 0.068(3) 0.044(3) 0.045(3) -0.004(3) 0.001(3) 0.001(2)
C15 0.050(3) 0.036(3) 0.046(3) -0.003(2) -0.002(2) 0.002(2)
Cl1 0.0707(13) 0.0704(12) 0.0420(11) -0.0053(11) 0.000 0.000
O1 0.119(9) 0.103(9) 0.147(10) 0.039(7) -0.001(8) 0.045(8)
O2 0.237(10) 0.251(11) 0.122(6) -0.147(9) -0.029(6) -0.006(6)
O3 0.182(9) 0.223(12) 0.050(4) 0.058(8) 0.000 0.000
Cl2 0.0903(16) 0.0514(11) 0.0516(11) 0.000 0.000 0.0024(9)
O4 0.221(9) 0.144(7) 0.183(8) 0.045(6) -0.054(7) 0.059(6)
O5 0.252(12) 0.243(11) 0.222(10) 0.039(9) 0.111(9) -0.092(8)
O1W 0.192(8) 0.097(5) 0.083(5) -0.026(5) 0.003(5) 0.019(4)

loop_
_atom_type_symbol
_atom_type_description
_atom_type_scat_dispersion_real
_atom_type_scat_dispersion_imag
_atom_type_scat_source
C C 0.0033 0.0016 'International Tables Vol C Tables 4.2.6.8 and 6.1.1.4'
H H 0.0000 0.0000 'International Tables Vol C Tables 4.2.6.8 and 6.1.1.4'
N N 0.0061 0.0033 'International Tables Vol C Tables 4.2.6.8 and 6.1.1.4'
O O 0.0106 0.0060 'International Tables Vol C Tables 4.2.6.8 and 6.1.1.4'
Cl Cl 0.1484 0.1585 'International Tables Vol C Tables 4.2.6.8 and 6.1.1.4'
Cu Cu 0.3201 1.2651 'International Tables Vol C Tables 4.2.6.8 and 6.1.1.4'

loop_
_geom_angle_atom_site_label_1
_geom_angle_atom_site_label_2
_geom_angle_atom_site_label_3
_geom_angle_site_symmetry_1
_geom_angle_site_symmetry_3
_geom_angle
_geom_angle_publ_flag
N3 Cu1 N2 . 27_565 125.03(17) yes
N3 Cu1 N1 . . 123.65(17) yes
N2 Cu1 N1 27_565 . 111.21(17) yes
C11 N3 C13 . . 117.0(4) no
C11 N3 Cu1 . . 121.3(4) no
C13 N3 Cu1 . . 121.5(3) no
C7 C6 C9 . . 116.8(5) no
C7 C6 C5 . . 122.6(4) no
C9 C6 C5 . . 120.7(5) no
C14 C15 C12 . . 117.0(4) no
C14 C15 C15 . 8_544 121.9(5) no
C12 C15 C15 . 8_544 121.1(5) no
C3 N1 C1 . . 116.0(4) no
C3 N1 Cu1 . . 122.6(4) no
C1 N1 Cu1 . . 121.1(4) no
C3 C4 C5 . . 119.6(5) no
C3 C4 H4 . . 120.2 no
C5 C4 H4 . . 120.2 no
C2 C5 C4 . . 116.2(5) no
C2 C5 C6 . . 122.6(5) no
C4 C5 C6 . . 121.2(5) no
N3 C13 C14 . . 123.0(5) no
N3 C13 H13 . . 118.5 no
C14 C13 H13 . . 118.5 no
N3 C11 C12 . . 122.9(5) no
N3 C11 H11 . . 118.6 no
C12 C11 H11 . . 118.6 no
C13 C14 C15 . . 120.1(5) no
C13 C14 H14 . . 119.9 no
C15 C14 H14 . . 119.9 no
N1 C3 C4 . . 124.0(5) no
N1 C3 H3 . . 118.0 no
C4 C3 H3 . . 118.0 no
N1 C1 C2 . . 123.9(5) no
N1 C1 H1 . . 118.1 no
C2 C1 H1 . . 118.1 no
C10 C9 C6 . . 119.7(5) no
C10 C9 H9 . . 120.2 no
C6 C9 H9 . . 120.2 no
C8 C7 C6 . . 120.1(5) no
C8 C7 H7 . . 120.0 no
C6 C7 H7 . . 120.0 no
C11 C12 C15 . . 119.9(5) no
C11 C12 H12 . . 120.1 no
C15 C12 H12 . . 120.1 no
C1 C2 C5 . . 120.2(5) no
C1 C2 H2 . . 119.9 no
C5 C2 H2 . . 119.9 no
O2 Cl1 O2 . 2 123.7(7) no
O2 Cl1 O3 . . 118.1(4) no
O2 Cl1 O3 2 . 118.1(4) no
O2 Cl1 O1 . 2 88.2(7) no
O2 Cl1 O1 2 2 81.8(7) no
O3 Cl1 O1 . 2 100.6(5) no
O2 Cl1 O1 . . 81.8(7) no
O2 Cl1 O1 2 . 88.2(7) no
O3 Cl1 O1 . . 100.6(5) no
O1 Cl1 O1 2 . 158.7(10) no
O5 Cl2 O5 8_544 . 111.0(11) no
O5 Cl2 O4 8_544 8_544 109.8(7) no
O5 Cl2 O4 . 8_544 107.7(7) no
O5 Cl2 O4 8_544 . 107.7(7) no
O5 Cl2 O4 . . 109.8(7) no
O4 Cl2 O4 8_544 . 110.9(8) no
H1WB O1W H1WA . . 104(9) no
C8 N2 C10 . . 116.8(4) no
C8 N2 Cu1 . 19_666 122.1(3) no
C10 N2 Cu1 . 19_666 120.8(3) no
N2 C10 C9 . . 123.1(5) no
N2 C10 H10 . . 118.5 no
C9 C10 H10 . . 118.5 no
N2 C8 C7 . . 123.6(5) no
N2 C8 H8 . . 118.2 no
C7 C8 H8 . . 118.2 no

loop_
_geom_bond_atom_site_label_1
_geom_bond_atom_site_label_2
_geom_bond_site_symmetry_2
_geom_bond_distance
_geom_bond_publ_flag
Cu1 N3 . 1.962(4) yes
Cu1 N2 27_565 1.999(4) yes
Cu1 N1 . 2.003(4) yes
N3 C11 . 1.336(6) no
N3 C13 . 1.342(6) no
C6 C7 . 1.382(7) no
C6 C9 . 1.401(7) no
C6 C5 . 1.474(7) no
C15 C14 . 1.378(7) no
C15 C12 . 1.383(7) no
C15 C15 8_544 1.484(9) no
N1 C3 . 1.334(7) no
N1 C1 . 1.338(7) no
C4 C3 . 1.368(7) no
C4 C5 . 1.394(7) no
C4 H4 . 0.93 no
C5 C2 . 1.386(7) no
C13 C14 . 1.373(7) no
C13 H13 . 0.93 no
C11 C12 . 1.381(7) no
C11 H11 . 0.93 no
C14 H14 . 0.93 no
C3 H3 . 0.93 no
C1 C2 . 1.361(7) no
C1 H1 . 0.93 no
C9 C10 . 1.373(7) no
C9 H9 . 0.93 no
C7 C8 . 1.365(7) no
C7 H7 . 0.93 no
C12 H12 . 0.93 no
C2 H2 . 0.93 no
Cl1 O2 . 1.335(7) no
Cl1 O2 2 1.335(7) no
Cl1 O3 . 1.361(8) no
Cl1 O1 2 1.496(10) no
Cl1 O1 . 1.496(10) no
Cl2 O5 8_544 1.320(7) no
Cl2 O5 . 1.320(7) no
Cl2 O4 8_544 1.366(7) no
Cl2 O4 . 1.366(7) no
O1W H1WB . 0.81(8) no
O1W H1WA . 0.74(8) no
N2 C8 . 1.343(6) no
N2 C10 . 1.344(6) no
N2 Cu1 19_666 1.999(4) no
C10 H10 . 0.93 no
C8 H8 . 0.93 no

loop_
_geom_hbond_atom_site_label_D
_geom_hbond_atom_site_label_H
_geom_hbond_atom_site_label_A
_geom_hbond_site_symmetry_A
_geom_hbond_distance_DH
_geom_hbond_distance_HA
_geom_hbond_distance_DA
_geom_hbond_angle_DHA
O1W H1WB O1 . 0.81(8) 1.97(9) 2.771(14) 168(9)
O1W H1WA O5 13_455 0.74(8) 2.17(8) 2.877(13) 159(9)
